data_1561980
loop_
_publ_author_name
'Huang, Jing-Jing'
'Xu, Wei'
'Wang, Yan-Ning'
'Yu, Jie-Hui'
'Zhang, Ping'
'Xu, Ji-Qing'

_publ_section_title
;
 New 3-D coordination polymers based on semi-rigid V-shape
 tetracarboxylates
;
_journal_name_full 'Journal of Solid State Chemistry'
_journal_page_first 206
_journal_page_last 214
_journal_paper_doi 10.1016/j.jssc.2015.02.028
_journal_volume 226
_journal_year 2015
_chemical_formula_sum 'C43 H40 Co2 F6 N4 O13'
_chemical_formula_weight 1052.65
_space_group_IT_number 52
_space_group_name_Hall '-P 2a 2bc'
_space_group_name_H-M_alt 'P n n a'
_symmetry_cell_setting orthorhombic
_symmetry_space_group_name_H-M 'P n n a'
_atom_sites_solution_hydrogens geom
_atom_sites_solution_primary direct
_atom_sites_solution_secondary difmap
_audit_creation_method SHELXL-97
_cell_angle_alpha 90.00
_cell_angle_beta 90.00
_cell_angle_gamma 90.00
_cell_formula_units_Z 4
_cell_length_a 24.815(5)
_cell_length_b 13.262(3)
_cell_length_c 14.236(3)
_cell_measurement_temperature 293(2)
_cell_volume 4685.0(17)
_computing_structure_refinement 'SHELXL-97 (Sheldrick, 1997)'
_computing_structure_solution 'SHELXS-97 (Sheldrick, 1990)'
_diffrn_ambient_temperature 293(2)
_diffrn_measured_fraction_theta_full 0.995
_diffrn_measured_fraction_theta_max 0.995
_diffrn_radiation_monochromator graphite
_diffrn_radiation_source 'fine-focus sealed tube'
_diffrn_radiation_type MoK\a
_diffrn_radiation_wavelength 0.71073
_diffrn_reflns_av_R_equivalents 0.0990
_diffrn_reflns_av_sigmaI/netI 0.0542
_diffrn_reflns_limit_h_max 32
_diffrn_reflns_limit_h_min -32
_diffrn_reflns_limit_k_max 17
_diffrn_reflns_limit_k_min -16
_diffrn_reflns_limit_l_max 18
_diffrn_reflns_limit_l_min -18
_diffrn_reflns_number 42831
_diffrn_reflns_theta_full 27.44
_diffrn_reflns_theta_max 27.44
_diffrn_reflns_theta_min 3.07
_exptl_absorpt_coefficient_mu 0.798
_exptl_absorpt_correction_T_max 0.923
_exptl_absorpt_correction_T_min 0.901
_exptl_absorpt_correction_type empirical
_exptl_crystal_colour purple
_exptl_crystal_density_diffrn 1.492
_exptl_crystal_density_method 'not measured'
_exptl_crystal_description needle
_exptl_crystal_F_000 2152
_exptl_crystal_size_max 0.14
_exptl_crystal_size_mid 0.09
_exptl_crystal_size_min 0.09
_refine_diff_density_max 0.877
_refine_diff_density_min -0.488
_refine_diff_density_rms 0.078
_refine_ls_extinction_method none
_refine_ls_goodness_of_fit_ref 1.030
_refine_ls_hydrogen_treatment constr
_refine_ls_matrix_type full
_refine_ls_number_parameters 304
_refine_ls_number_reflns 5330
_refine_ls_number_restraints 0
_refine_ls_restrained_S_all 1.030
_refine_ls_R_factor_all 0.1162
_refine_ls_R_factor_gt 0.0684
_refine_ls_shift/su_max 0.001
_refine_ls_shift/su_mean 0.000
_refine_ls_structure_factor_coef Fsqd
_refine_ls_weighting_details 'calc w=1/[\s^2^(Fo^2^)+(0.0772P)^2^+9.1216P] where P=(Fo^2^+2Fc^2^)/3'
_refine_ls_weighting_scheme calc
_refine_ls_wR_factor_gt 0.1659
_refine_ls_wR_factor_ref 0.1909
_reflns_number_gt 3309
_reflns_number_total 5330
_reflns_threshold_expression >2sigma(I)
_cod_data_source_file JSSC-2015-226-206.CIF
_cod_data_source_block 2
_cod_depositor_comments
;
The following automatic conversions were performed:

data item '_symmetry_cell_setting' value 'ORTHORHOMBIC' was changed
to 'orthorhombic' in accordance with the built-in table derived from
the CIF Core dictionary named 'cif_core.dic' version 2.4.5 last
updated on 2014-11-21.

Automatic conversion script
Id: cif_fix_values 8369 2020-08-20 11:38:08Z andrius 
;
_cod_original_cell_volume 4684.7(16)
_cod_original_sg_symbol_H-M Pnna
_cod_database_code 1561980

loop_
_symmetry_equiv_pos_as_xyz
'x, y, z'
'-x+1/2, -y, z'
'-x+1/2, y+1/2, -z+1/2'
'x, -y+1/2, -z+1/2'
'-x, -y, -z'
'x-1/2, y, -z'
'x-1/2, -y-1/2, z-1/2'
'-x, y-1/2, z-1/2'

loop_
_atom_site_label
_atom_site_type_symbol
_atom_site_fract_x
_atom_site_fract_y
_atom_site_fract_z
_atom_site_U_iso_or_equiv
_atom_site_adp_type
_atom_site_occupancy
_atom_site_symmetry_multiplicity
_atom_site_calc_flag
_atom_site_refinement_flags
_atom_site_disorder_assembly
_atom_site_disorder_group
Co1 Co 0.45931(3) 0.7500 0.2500 0.0391(2) Uani 1 2 d S . .
Co2 Co 0.33100(3) 0.2500 0.2500 0.0351(2) Uani 1 2 d S . .
N1 N 0.50868(16) 0.8476(3) 0.1829(3) 0.0544(10) Uani 1 1 d . . .
N2 N 0.26955(15) 0.1807(3) 0.1674(3) 0.0445(9) Uani 1 1 d . . .
O1 O 0.47384(15) 0.6318(3) 0.0759(3) 0.0729(11) Uani 1 1 d . . .
O2 O 0.40838(14) 0.6763(2) 0.1725(2) 0.0550(8) Uani 1 1 d . . .
O3 O 0.40716(13) 0.4509(2) 0.1855(2) 0.0515(8) Uani 1 1 d . . .
O4 O 0.33003(12) 0.3704(2) 0.1581(2) 0.0455(8) Uani 1 1 d . . .
C1 C 0.3729(2) 0.6420(4) -0.0463(3) 0.0537(13) Uani 1 1 d . . .
H1A H 0.3948 0.6962 -0.0625 0.064 Uiso 1 1 calc R . .
C2 C 0.3312(2) 0.6153(4) -0.1048(3) 0.0523(12) Uani 1 1 d . . .
H2A H 0.3252 0.6516 -0.1597 0.063 Uiso 1 1 calc R . .
C3 C 0.29815(18) 0.5345(3) -0.0825(3) 0.0402(10) Uani 1 1 d . . .
C4 C 0.31002(17) 0.4790(3) -0.0017(3) 0.0370(9) Uani 1 1 d . . .
H4A H 0.2890 0.4231 0.0127 0.044 Uiso 1 1 calc R . .
C5 C 0.35245(16) 0.5050(3) 0.0579(3) 0.0337(9) Uani 1 1 d . . .
C6 C 0.38307(17) 0.5900(3) 0.0365(3) 0.0389(9) Uani 1 1 d . . .
C7 C 0.4264(2) 0.6330(3) 0.1003(3) 0.0473(11) Uani 1 1 d . . .
C8 C 0.36419(17) 0.4377(3) 0.1406(3) 0.0357(9) Uani 1 1 d . . .
C9 C 0.2500 0.5000 -0.1430(4) 0.0418(14) Uani 1 2 d S . .
C10 C 0.2717(2) 0.4146(4) -0.2054(3) 0.0585(13) Uani 1 1 d . . .
C11 C 0.5464(3) 0.8131(5) 0.1221(5) 0.101(3) Uani 1 1 d . . .
H11A H 0.5487 0.7440 0.1117 0.121 Uiso 1 1 calc R . .
C12 C 0.5811(4) 0.8749(6) 0.0757(7) 0.152(5) Uani 1 1 d . . .
H12A H 0.6058 0.8482 0.0335 0.182 Uiso 1 1 calc R . .
C13 C 0.5793(4) 0.9777(6) 0.0918(8) 0.162(5) Uani 1 1 d . . .
C14 C 0.5464(4) 1.0092(5) 0.1582(8) 0.175(6) Uani 1 1 d . . .
H14A H 0.5474 1.0763 0.1772 0.210 Uiso 1 1 calc R . .
C15 C 0.5108(3) 0.9442(4) 0.1996(6) 0.105(3) Uani 1 1 d . . .
H15A H 0.4865 0.9707 0.2427 0.126 Uiso 1 1 calc R . .
C16 C 0.6433(5) 1.0398(9) 0.0533(9) 0.160(4) Uiso 1 1 d . . .
C17 C 0.1179(7) 0.0575(8) 0.0172(8) 0.182(6) Uani 1 1 d . . .
C18 C 0.2287(2) 0.1325(4) 0.2069(4) 0.0599(13) Uani 1 1 d . . .
H18A H 0.2287 0.1260 0.2720 0.072 Uiso 1 1 calc R . .
C19 C 0.1862(3) 0.0914(5) 0.1582(5) 0.083(2) Uani 1 1 d . . .
H19A H 0.1584 0.0588 0.1897 0.099 Uiso 1 1 calc R . .
C20 C 0.1856(3) 0.0995(5) 0.0618(6) 0.094(2) Uani 1 1 d . . .
C21 C 0.2280(3) 0.1499(5) 0.0198(4) 0.086(2) Uani 1 1 d . . .
H21A H 0.2292 0.1572 -0.0451 0.103 Uiso 1 1 calc R . .
C22 C 0.2682(2) 0.1890(4) 0.0750(3) 0.0550(13) Uani 1 1 d . . .
H22A H 0.2962 0.2235 0.0457 0.066 Uiso 1 1 calc R . .
F1 F 0.23756(14) 0.3890(3) -0.27609(19) 0.0786(10) Uani 1 1 d . . .
F2 F 0.31813(13) 0.4385(3) -0.2467(2) 0.0777(10) Uani 1 1 d . . .
F3 F 0.28032(13) 0.3300(2) -0.1566(2) 0.0648(8) Uani 1 1 d . . .
OW1 O 0.5600(4) 1.2500 0.2500 0.124(3) Uani 1 2 d S . .
OW2 O 0.48267(18) 0.3186(4) 0.1054(3) 0.0926(14) Uani 1 1 d . . .
OW3 O 0.39489(13) 0.1774(2) 0.1686(2) 0.0496(8) Uani 1 1 d . . .

loop_
_atom_site_aniso_label
_atom_site_aniso_U_11
_atom_site_aniso_U_22
_atom_site_aniso_U_33
_atom_site_aniso_U_23
_atom_site_aniso_U_13
_atom_site_aniso_U_12
Co1 0.0325(4) 0.0362(4) 0.0488(5) 0.0028(4) 0.000 0.000
Co2 0.0402(4) 0.0351(4) 0.0300(4) 0.0037(3) 0.000 0.000
N1 0.051(2) 0.052(2) 0.060(3) -0.001(2) 0.012(2) -0.0127(19)
N2 0.049(2) 0.0407(19) 0.043(2) 0.0028(16) 0.0002(17) -0.0092(17)
O1 0.044(2) 0.093(3) 0.081(3) -0.017(2) 0.0012(19) -0.015(2)
O2 0.058(2) 0.0560(19) 0.051(2) -0.0101(16) -0.0041(17) -0.0083(16)
O3 0.0496(19) 0.0499(18) 0.055(2) 0.0123(15) -0.0163(16) -0.0124(15)
O4 0.0490(18) 0.0455(17) 0.0421(17) 0.0142(14) -0.0081(14) -0.0125(14)
C1 0.058(3) 0.049(3) 0.054(3) 0.014(2) 0.001(2) -0.018(2)
C2 0.060(3) 0.053(3) 0.044(3) 0.018(2) 0.001(2) -0.007(2)
C3 0.045(2) 0.042(2) 0.033(2) 0.0027(18) 0.0048(19) -0.0013(19)
C4 0.040(2) 0.036(2) 0.035(2) 0.0012(17) 0.0074(18) -0.0051(18)
C5 0.036(2) 0.0317(19) 0.033(2) 0.0014(16) 0.0011(17) -0.0009(17)
C6 0.039(2) 0.037(2) 0.041(2) 0.0022(18) -0.0020(19) -0.0039(18)
C7 0.054(3) 0.036(2) 0.052(3) 0.003(2) -0.006(2) -0.011(2)
C8 0.039(2) 0.033(2) 0.034(2) 0.0003(17) -0.0007(18) 0.0005(18)
C9 0.049(4) 0.048(3) 0.028(3) 0.000 0.000 -0.003(3)
C10 0.066(4) 0.076(4) 0.034(2) -0.012(3) 0.002(2) 0.002(3)
C11 0.110(6) 0.073(4) 0.119(6) -0.034(4) 0.060(5) -0.040(4)
C12 0.190(10) 0.110(6) 0.156(8) -0.051(6) 0.126(8) -0.071(7)
C13 0.200(10) 0.070(5) 0.216(11) -0.010(6) 0.150(9) -0.045(6)
C14 0.208(10) 0.052(4) 0.265(13) -0.012(6) 0.180(10) -0.027(5)
C15 0.120(6) 0.049(3) 0.146(7) -0.005(4) 0.091(5) -0.011(4)
C17 0.325(18) 0.112(7) 0.110(8) -0.012(6) 0.060(10) -0.020(10)
C18 0.057(3) 0.063(3) 0.059(3) 0.009(3) -0.003(3) -0.017(3)
C19 0.070(4) 0.078(4) 0.101(5) 0.018(4) -0.014(4) -0.034(3)
C20 0.100(5) 0.078(4) 0.105(6) 0.014(4) -0.052(4) -0.044(4)
C21 0.122(6) 0.078(4) 0.058(4) -0.001(3) -0.028(4) -0.039(4)
C22 0.065(3) 0.057(3) 0.043(3) -0.004(2) -0.001(2) -0.020(3)
F1 0.091(2) 0.104(2) 0.0413(16) -0.0294(16) -0.0082(16) 0.006(2)
F2 0.072(2) 0.103(3) 0.058(2) -0.0158(17) 0.0234(17) 0.0040(19)
F3 0.077(2) 0.0571(17) 0.0598(18) -0.0148(15) 0.0016(15) 0.0079(15)
OW1 0.138(7) 0.099(5) 0.136(7) 0.008(5) 0.000 0.000
OW2 0.077(3) 0.113(4) 0.088(3) 0.005(3) 0.016(2) 0.005(3)
OW3 0.0520(19) 0.0534(18) 0.0433(18) -0.0020(15) 0.0074(15) 0.0024(15)

loop_
_atom_type_symbol
_atom_type_description
_atom_type_scat_dispersion_real
_atom_type_scat_dispersion_imag
_atom_type_scat_source
C C 0.0033 0.0016 'International Tables Vol C Tables 4.2.6.8 and 6.1.1.4'
H H 0.0000 0.0000 'International Tables Vol C Tables 4.2.6.8 and 6.1.1.4'
N N 0.0061 0.0033 'International Tables Vol C Tables 4.2.6.8 and 6.1.1.4'
O O 0.0106 0.0060 'International Tables Vol C Tables 4.2.6.8 and 6.1.1.4'
Co Co 0.3494 0.9721 'International Tables Vol C Tables 4.2.6.8 and 6.1.1.4'
F F 0.0171 0.0103 'International Tables Vol C Tables 4.2.6.8 and 6.1.1.4'

loop_
_geom_angle_atom_site_label_1
_geom_angle_atom_site_label_2
_geom_angle_atom_site_label_3
_geom_angle
_geom_angle_site_symmetry_1
_geom_angle_site_symmetry_3
O2 Co1 O2 98.8(2) 4_565 .
O2 Co1 N1 109.90(16) 4_565 .
O2 Co1 N1 116.64(16) . .
O2 Co1 N1 116.64(16) 4_565 4_565
O2 Co1 N1 109.90(16) . 4_565
N1 Co1 N1 105.4(2) . 4_565
O4 Co2 O4 178.66(17) 4 .
O4 Co2 N2 90.43(13) 4 .
O4 Co2 N2 88.61(13) . .
O4 Co2 N2 88.61(13) 4 4
O4 Co2 N2 90.43(13) . 4
N2 Co2 N2 88.8(2) . 4
O4 Co2 OW3 90.22(11) 4 .
O4 Co2 OW3 90.75(12) . .
N2 Co2 OW3 92.08(13) . .
N2 Co2 OW3 178.56(13) 4 .
O4 Co2 OW3 90.75(12) 4 4
O4 Co2 OW3 90.22(11) . 4
N2 Co2 OW3 178.56(13) . 4
N2 Co2 OW3 92.08(13) 4 4
OW3 Co2 OW3 87.09(17) . 4
C15 N1 C11 114.8(5) . .
C15 N1 Co1 124.6(4) . .
C11 N1 Co1 120.3(4) . .
C22 N2 C18 116.4(4) . .
C22 N2 Co2 122.0(3) . .
C18 N2 Co2 121.4(3) . .
C7 O2 Co1 117.5(3) . .
C8 O4 Co2 131.9(3) . .
C2 C1 C6 121.5(4) . .
C1 C2 C3 120.4(4) . .
C2 C3 C4 118.1(4) . .
C2 C3 C9 124.1(4) . .
C4 C3 C9 117.8(4) . .
C5 C4 C3 122.0(4) . .
C6 C5 C4 118.5(4) . .
C6 C5 C8 123.0(4) . .
C4 C5 C8 118.4(3) . .
C1 C6 C5 119.2(4) . .
C1 C6 C7 116.7(4) . .
C5 C6 C7 124.0(4) . .
O1 C7 O2 125.2(4) . .
O1 C7 C6 120.3(4) . .
O2 C7 C6 114.1(4) . .
O3 C8 O4 124.8(4) . .
O3 C8 C5 118.7(4) . .
O4 C8 C5 116.5(4) . .
C10 C9 C10 109.4(5) . 2_565
C10 C9 C3 105.7(3) . .
C10 C9 C3 112.0(3) 2_565 .
C10 C9 C3 112.0(3) . 2_565
C10 C9 C3 105.7(3) 2_565 2_565
C3 C9 C3 112.1(5) . 2_565
F2 C10 F3 106.9(4) . .
F2 C10 F1 105.8(4) . .
F3 C10 F1 106.0(4) . .
F2 C10 C9 112.5(4) . .
F3 C10 C9 112.0(4) . .
F1 C10 C9 113.2(4) . .
N1 C11 C12 123.0(6) . .
C11 C12 C13 119.6(7) . .
C14 C13 C12 116.8(7) . .
C14 C13 C16 126.6(8) . .
C12 C13 C16 111.0(8) . .
C13 C14 C15 120.6(7) . .
N1 C15 C14 124.6(6) . .
C17 C16 C13 83.4(11) 6_665 .
C16 C17 C20 82.6(11) 6_545 .
N2 C18 C19 124.3(5) . .
C18 C19 C20 118.7(6) . .
C19 C20 C21 117.5(5) . .
C19 C20 C17 108.9(6) . .
C21 C20 C17 132.6(6) . .
C22 C21 C20 119.2(6) . .
N2 C22 C21 123.8(5) . .

loop_
_geom_bond_atom_site_label_1
_geom_bond_atom_site_label_2
_geom_bond_distance
_geom_bond_site_symmetry_2
Co1 O2 1.942(3) 4_565
Co1 O2 1.942(3) .
Co1 N1 2.022(4) .
Co1 N1 2.022(4) 4_565
Co2 O4 2.064(3) 4
Co2 O4 2.064(3) .
Co2 N2 2.134(4) .
Co2 N2 2.134(4) 4
Co2 OW3 2.187(3) .
Co2 OW3 2.187(3) 4
N1 C15 1.303(7) .
N1 C11 1.354(7) .
N2 C22 1.320(6) .
N2 C18 1.325(6) .
O1 C7 1.228(6) .
O2 C7 1.259(6) .
O3 C8 1.255(5) .
O4 C8 1.257(5) .
C1 C2 1.374(7) .
C1 C6 1.389(6) .
C2 C3 1.386(6) .
C3 C4 1.397(6) .
C3 C9 1.542(5) .
C4 C5 1.396(6) .
C5 C6 1.394(6) .
C5 C8 1.505(5) .
C6 C7 1.518(6) .
C9 C10 1.537(6) .
C9 C10 1.537(6) 2_565
C9 C3 1.542(5) 2_565
C10 F2 1.332(6) .
C10 F3 1.336(6) .
C10 F1 1.358(6) .
C11 C12 1.360(9) .
C12 C13 1.383(11) .
C13 C14 1.317(10) .
C13 C16 1.872(14) .
C14 C15 1.367(9) .
C16 C17 1.209(14) 6_665
C17 C16 1.209(14) 6_545
C17 C20 1.881(16) .
C18 C19 1.374(8) .
C19 C20 1.376(9) .
C20 C21 1.383(9) .
C21 C22 1.373(7) .
